data_7017265
loop_
_publ_author_name
'Hart, John S.'
'Parsons, Simon'
'Love, Jason B.'

_publ_section_title
;
 Chlorometallate and palladium cluster complexes of wide-span diimine and
 diamine ligands.
;
_journal_issue 45
_journal_name_full 'Dalton transactions (Cambridge, England : 2003)'
_journal_page_first 12025
_journal_page_last 12027
_journal_paper_doi 10.1039/c1dt10861a
_journal_volume 40
_journal_year 2011
_chemical_formula_moiety 'C36 H50 N2, Cl10 Zn4'
_chemical_formula_sum 'C36 H50 Cl10 N2 Zn4'
_chemical_formula_weight 1126.76
_chemical_name_systematic
;
?
;
_space_group_IT_number 2
_symmetry_cell_setting triclinic
_symmetry_space_group_name_Hall '-P 1'
_symmetry_space_group_name_H-M 'P -1'
_atom_sites_solution_hydrogens geom
_atom_sites_solution_primary direct
_atom_sites_solution_secondary difmap
_audit_creation_method SHELXL-97
_cell_angle_alpha 88.205(6)
_cell_angle_beta 85.706(6)
_cell_angle_gamma 61.321(8)
_cell_formula_units_Z 1
_cell_length_a 9.5094(8)
_cell_length_b 10.1009(8)
_cell_length_c 13.8791(10)
_cell_measurement_reflns_used 4989
_cell_measurement_temperature 100(2)
_cell_measurement_theta_max 26.3134
_cell_measurement_theta_min 2.9377
_cell_volume 1166.29(18)
_computing_cell_refinement
;
CrysAlisPro, Oxford Diffraction Ltd.,
Version 1.171.34.40 (release 27-08-2010 CrysAlis171 .NET)
(compiled Aug 27 2010,11:50:40)
;
_computing_data_collection
;
CrysAlisPro, Oxford Diffraction Ltd.,
Version 1.171.34.40 (release 27-08-2010 CrysAlis171 .NET)
(compiled Aug 27 2010,11:50:40)
;
_computing_data_reduction
;
CrysAlisPro, Oxford Diffraction Ltd.,
Version 1.171.34.40 (release 27-08-2010 CrysAlis171 .NET)
(compiled Aug 27 2010,11:50:40)
;
_computing_structure_refinement 'SHELXL-97 (Sheldrick, 2008)'
_diffrn_ambient_temperature 100(2)
_diffrn_detector_area_resol_mean 16.1042
_diffrn_measured_fraction_theta_full 0.978
_diffrn_measured_fraction_theta_max 0.978
_diffrn_measurement_device_type 'Xcalibur, Eos'
_diffrn_measurement_method '\w scans'
_diffrn_radiation_monochromator graphite
_diffrn_radiation_source 'Enhance (Mo) X-ray Source'
_diffrn_radiation_type MoK\a
_diffrn_radiation_wavelength 0.71073
_diffrn_reflns_av_R_equivalents 0.0277
_diffrn_reflns_av_sigmaI/netI 0.0843
_diffrn_reflns_limit_h_max 11
_diffrn_reflns_limit_h_min -11
_diffrn_reflns_limit_k_max 12
_diffrn_reflns_limit_k_min -12
_diffrn_reflns_limit_l_max 17
_diffrn_reflns_limit_l_min -17
_diffrn_reflns_number 12460
_diffrn_reflns_theta_full 26.37
_diffrn_reflns_theta_max 26.37
_diffrn_reflns_theta_min 2.94
_exptl_absorpt_coefficient_mu 2.633
_exptl_absorpt_correction_T_max 1.0000
_exptl_absorpt_correction_T_min 0.80738
_exptl_absorpt_correction_type multi-scan
_exptl_absorpt_process_details
;
CrysAlisPro, Oxford Diffraction Ltd.,
Version 1.171.34.40 (release 27-08-2010 CrysAlis171 .NET)
(compiled Aug 27 2010,11:50:40)
;
_exptl_crystal_colour colourless
_exptl_crystal_density_diffrn 1.604
_exptl_crystal_density_method 'not measured'
_exptl_crystal_description prism
_exptl_crystal_F_000 570
_exptl_crystal_size_max 0.0453997
_exptl_crystal_size_mid 0.02231426
_exptl_crystal_size_min 0.0078385
_refine_diff_density_max 0.556
_refine_diff_density_min -0.287
_refine_diff_density_rms 0.072
_refine_ls_extinction_method none
_refine_ls_goodness_of_fit_ref 0.956
_refine_ls_hydrogen_treatment mixed
_refine_ls_matrix_type full
_refine_ls_number_parameters 244
_refine_ls_number_reflns 4663
_refine_ls_number_restraints 0
_refine_ls_restrained_S_all 0.956
_refine_ls_R_factor_all 0.0450
_refine_ls_R_factor_gt 0.0307
_refine_ls_shift/su_max 0.001
_refine_ls_shift/su_mean 0.000
_refine_ls_structure_factor_coef Fsqd
_refine_ls_weighting_details 'calc w=1/[\s^2^(Fo^2^)+(0.0391P)^2^+0.0000P] where P=(Fo^2^+2Fc^2^)/3'
_refine_ls_weighting_scheme calc
_refine_ls_wR_factor_gt 0.0712
_refine_ls_wR_factor_ref 0.0792
_reflns_number_gt 3703
_reflns_number_total 4663
_reflns_threshold_expression >2\s(I)
_cod_data_source_file c1dt10861a.txt
_cod_data_source_block monoc
_cod_original_cell_volume 1166.29(16)
_cod_database_code 7017265

loop_
_symmetry_equiv_pos_as_xyz
'x, y, z'
'-x, -y, -z'

loop_
_atom_site_label
_atom_site_type_symbol
_atom_site_fract_x
_atom_site_fract_y
_atom_site_fract_z
_atom_site_U_iso_or_equiv
_atom_site_adp_type
_atom_site_occupancy
_atom_site_symmetry_multiplicity
_atom_site_calc_flag
_atom_site_refinement_flags
C1 C 0.2042(3) 0.8815(3) 0.52409(18) 0.0348(7) Uani 1 1 d .
H1 H 0.1627 0.8656 0.5852 0.042 Uiso 1 1 calc R
C2 C 0.2773(3) 0.7650(3) 0.45821(18) 0.0345(7) Uani 1 1 d .
H2 H 0.2811 0.6710 0.4735 0.041 Uiso 1 1 calc R
C3 C 0.3459(3) 0.7816(3) 0.36940(17) 0.0285(6) Uani 1 1 d .
C4 C 0.3327(3) 0.9231(3) 0.35095(16) 0.0236(5) Uani 1 1 d .
C5 C 0.2541(3) 1.0462(3) 0.41393(16) 0.0256(6) Uani 1 1 d .
C6 C 0.1905(3) 1.0207(3) 0.50227(18) 0.0337(7) Uani 1 1 d .
H6 H 0.1371 1.1007 0.5479 0.040 Uiso 1 1 calc R
C7 C 0.4231(4) 0.6522(3) 0.29798(19) 0.0374(7) Uani 1 1 d .
H7 H 0.4725 0.6841 0.2421 0.045 Uiso 1 1 calc R
C8 C 0.5579(4) 0.5111(3) 0.3416(2) 0.0523(9) Uani 1 1 d .
H8A H 0.6088 0.4313 0.2924 0.078 Uiso 1 1 calc R
H8B H 0.5128 0.4763 0.3962 0.078 Uiso 1 1 calc R
H8C H 0.6381 0.5354 0.3641 0.078 Uiso 1 1 calc R
C9 C 0.2977(4) 0.6193(4) 0.2594(2) 0.0568(9) Uani 1 1 d .
H9A H 0.3481 0.5433 0.2079 0.085 Uiso 1 1 calc R
H9B H 0.2122 0.7122 0.2336 0.085 Uiso 1 1 calc R
H9C H 0.2521 0.5813 0.3118 0.085 Uiso 1 1 calc R
C10 C 0.2404(3) 1.1996(3) 0.39091(18) 0.0329(6) Uani 1 1 d .
H10 H 0.2541 1.2059 0.3191 0.039 Uiso 1 1 calc R
C11 C 0.3765(5) 1.2124(4) 0.4328(2) 0.0662(11) Uani 1 1 d .
H11A H 0.3672 1.3115 0.4171 0.099 Uiso 1 1 calc R
H11B H 0.4797 1.1331 0.4051 0.099 Uiso 1 1 calc R
H11C H 0.3705 1.2009 0.5031 0.099 Uiso 1 1 calc R
C12 C 0.0761(4) 1.3280(3) 0.4230(2) 0.0601(10) Uani 1 1 d .
H12A H 0.0692 1.4243 0.4020 0.090 Uiso 1 1 calc R
H12B H 0.0604 1.3278 0.4936 0.090 Uiso 1 1 calc R
H12C H -0.0073 1.3146 0.3942 0.090 Uiso 1 1 calc R
C13 C 0.3456(3) 0.9874(3) 0.18154(16) 0.0254(6) Uani 1 1 d .
H13 H 0.2337 1.0202 0.1823 0.030 Uiso 1 1 calc R
C14 C 0.4284(3) 0.9954(3) 0.08891(17) 0.0225(5) Uani 1 1 d .
C15 C 0.4052(3) 0.9267(3) 0.00963(17) 0.0234(5) Uani 1 1 d .
C16 C 0.5213(3) 1.0700(3) 0.08121(16) 0.0230(5) Uani 1 1 d .
C17 C 0.3083(3) 0.8448(3) 0.02133(18) 0.0319(6) Uani 1 1 d .
H17A H 0.2392 0.8780 0.0812 0.048 Uiso 1 1 calc R
H17B H 0.3810 0.7359 0.0241 0.048 Uiso 1 1 calc R
H17C H 0.2417 0.8671 -0.0337 0.048 Uiso 1 1 calc R
C18 C 0.5395(3) 1.1505(3) 0.16485(17) 0.0313(6) Uani 1 1 d .
H18A H 0.4607 1.1608 0.2178 0.047 Uiso 1 1 calc R
H18B H 0.5215 1.2509 0.1443 0.047 Uiso 1 1 calc R
H18C H 0.6482 1.0924 0.1869 0.047 Uiso 1 1 calc R
Cl1 Cl 1.11087(8) 0.40556(7) 0.15790(5) 0.03278(16) Uani 1 1 d .
Cl2 Cl 0.72758(8) 0.56050(8) 0.08712(5) 0.03301(16) Uani 1 1 d .
Cl3 Cl 0.78555(8) 0.76788(8) 0.28748(5) 0.03954(18) Uani 1 1 d .
Cl4 Cl 0.92250(8) 0.15683(8) 0.20186(5) 0.03738(18) Uani 1 1 d .
Cl5 Cl 0.96289(8) 0.78379(7) 0.04728(5) 0.03477(17) Uani 1 1 d .
N1 N 0.4135(3) 0.9397(2) 0.26046(14) 0.0231(5) Uani 1 1 d .
Zn1 Zn 0.89242(4) 0.64348(3) 0.15093(2) 0.03009(10) Uani 1 1 d .
Zn2 Zn 0.94160(4) 0.32144(3) 0.10342(2) 0.03119(10) Uani 1 1 d .
H1N H 0.525(3) 0.895(3) 0.2621(18) 0.037 Uiso 1 1 d .

loop_
_atom_site_aniso_label
_atom_site_aniso_U_11
_atom_site_aniso_U_22
_atom_site_aniso_U_33
_atom_site_aniso_U_23
_atom_site_aniso_U_13
_atom_site_aniso_U_12
C1 0.0360(16) 0.0487(18) 0.0187(13) 0.0085(12) 0.0028(12) -0.0205(14)
C2 0.0362(16) 0.0383(16) 0.0308(15) 0.0106(12) -0.0018(13) -0.0200(14)
C3 0.0278(15) 0.0335(15) 0.0241(13) 0.0032(11) -0.0016(11) -0.0150(13)
C4 0.0221(13) 0.0336(14) 0.0147(12) 0.0033(10) -0.0005(10) -0.0133(12)
C5 0.0229(14) 0.0329(15) 0.0191(12) 0.0017(11) -0.0036(11) -0.0117(12)
C6 0.0300(15) 0.0435(17) 0.0216(13) -0.0031(12) 0.0025(12) -0.0132(14)
C7 0.0477(18) 0.0310(15) 0.0321(15) 0.0008(12) 0.0091(13) -0.0195(14)
C8 0.053(2) 0.0364(18) 0.0544(19) 0.0030(15) 0.0093(16) -0.0126(16)
C9 0.076(3) 0.057(2) 0.0484(19) -0.0065(16) -0.0064(18) -0.040(2)
C10 0.0418(17) 0.0324(15) 0.0219(13) -0.0017(11) 0.0040(12) -0.0164(14)
C11 0.099(3) 0.079(3) 0.057(2) 0.0243(19) -0.032(2) -0.070(3)
C12 0.074(3) 0.0315(18) 0.055(2) -0.0079(15) 0.0272(19) -0.0136(18)
C13 0.0235(13) 0.0311(14) 0.0223(13) 0.0006(11) 0.0011(11) -0.0141(12)
C14 0.0198(13) 0.0280(13) 0.0166(11) 0.0055(10) -0.0013(10) -0.0091(11)
C15 0.0175(13) 0.0273(14) 0.0230(13) 0.0077(10) -0.0045(10) -0.0088(11)
C16 0.0201(13) 0.0252(13) 0.0195(12) 0.0042(10) -0.0031(10) -0.0074(11)
C17 0.0335(16) 0.0418(16) 0.0267(14) 0.0057(12) 0.0000(12) -0.0238(14)
C18 0.0341(16) 0.0401(16) 0.0256(14) -0.0020(12) 0.0004(12) -0.0226(14)
Cl1 0.0252(3) 0.0330(4) 0.0365(4) 0.0040(3) -0.0072(3) -0.0105(3)
Cl2 0.0233(3) 0.0374(4) 0.0331(4) -0.0005(3) -0.0034(3) -0.0101(3)
Cl3 0.0304(4) 0.0512(5) 0.0280(4) -0.0099(3) 0.0008(3) -0.0121(3)
Cl4 0.0354(4) 0.0447(4) 0.0344(4) 0.0077(3) -0.0003(3) -0.0218(3)
Cl5 0.0387(4) 0.0325(4) 0.0321(4) -0.0016(3) 0.0043(3) -0.0171(3)
N1 0.0226(11) 0.0274(12) 0.0186(11) 0.0012(9) 0.0002(9) -0.0117(10)
Zn1 0.02687(18) 0.03240(19) 0.02615(17) -0.00211(13) 0.00198(13) -0.01071(15)
Zn2 0.02889(19) 0.03354(19) 0.02958(18) 0.00269(14) -0.00115(14) -0.01398(15)

loop_
_atom_type_symbol
_atom_type_description
_atom_type_scat_dispersion_real
_atom_type_scat_dispersion_imag
_atom_type_scat_source
C C 0.0033 0.0016 'International Tables Vol C Tables 4.2.6.8 and 6.1.1.4'
H H 0.0000 0.0000 'International Tables Vol C Tables 4.2.6.8 and 6.1.1.4'
Cl Cl 0.1484 0.1585 'International Tables Vol C Tables 4.2.6.8 and 6.1.1.4'
N N 0.0061 0.0033 'International Tables Vol C Tables 4.2.6.8 and 6.1.1.4'
Zn Zn 0.2839 1.4301 'International Tables Vol C Tables 4.2.6.8 and 6.1.1.4'

loop_
_geom_angle_atom_site_label_1
_geom_angle_atom_site_label_2
_geom_angle_atom_site_label_3
_geom_angle
_geom_angle_site_symmetry_1
_geom_angle_site_symmetry_3
C2 C1 C6 120.6(2) . .
C2 C1 H1 119.7 . .
C6 C1 H1 119.7 . .
C1 C2 C3 121.5(3) . .
C1 C2 H2 119.2 . .
C3 C2 H2 119.2 . .
C4 C3 C2 116.1(2) . .
C4 C3 C7 123.6(2) . .
C2 C3 C7 120.2(2) . .
C3 C4 C5 124.3(2) . .
C3 C4 N1 116.7(2) . .
C5 C4 N1 118.9(2) . .
C4 C5 C6 116.4(2) . .
C4 C5 C10 122.9(2) . .
C6 C5 C10 120.6(2) . .
C1 C6 C5 121.0(2) . .
C1 C6 H6 119.5 . .
C5 C6 H6 119.5 . .
C3 C7 C9 110.7(2) . .
C3 C7 C8 111.7(2) . .
C9 C7 C8 111.6(3) . .
C3 C7 H7 107.5 . .
C9 C7 H7 107.5 . .
C8 C7 H7 107.5 . .
C7 C8 H8A 109.5 . .
C7 C8 H8B 109.5 . .
H8A C8 H8B 109.5 . .
C7 C8 H8C 109.5 . .
H8A C8 H8C 109.5 . .
H8B C8 H8C 109.5 . .
C7 C9 H9A 109.5 . .
C7 C9 H9B 109.5 . .
H9A C9 H9B 109.5 . .
C7 C9 H9C 109.5 . .
H9A C9 H9C 109.5 . .
H9B C9 H9C 109.5 . .
C5 C10 C11 110.1(2) . .
C5 C10 C12 112.1(2) . .
C11 C10 C12 112.6(3) . .
C5 C10 H10 107.2 . .
C11 C10 H10 107.2 . .
C12 C10 H10 107.2 . .
C10 C11 H11A 109.5 . .
C10 C11 H11B 109.5 . .
H11A C11 H11B 109.5 . .
C10 C11 H11C 109.5 . .
H11A C11 H11C 109.5 . .
H11B C11 H11C 109.5 . .
C10 C12 H12A 109.5 . .
C10 C12 H12B 109.5 . .
H12A C12 H12B 109.5 . .
C10 C12 H12C 109.5 . .
H12A C12 H12C 109.5 . .
H12B C12 H12C 109.5 . .
N1 C13 C14 124.8(2) . .
N1 C13 H13 117.6 . .
C14 C13 H13 117.6 . .
C15 C14 C16 122.8(2) . .
C15 C14 C13 115.6(2) . .
C16 C14 C13 121.6(2) . .
C14 C15 C16 119.3(2) . 2_675
C14 C15 C17 121.1(2) . .
C16 C15 C17 119.6(2) 2_675 .
C15 C16 C14 118.0(2) 2_675 .
C15 C16 C18 119.1(2) 2_675 .
C14 C16 C18 122.9(2) . .
C15 C17 H17A 109.5 . .
C15 C17 H17B 109.5 . .
H17A C17 H17B 109.5 . .
C15 C17 H17C 109.5 . .
H17A C17 H17C 109.5 . .
H17B C17 H17C 109.5 . .
C16 C18 H18A 109.5 . .
C16 C18 H18B 109.5 . .
H18A C18 H18B 109.5 . .
C16 C18 H18C 109.5 . .
H18A C18 H18C 109.5 . .
H18B C18 H18C 109.5 . .
Zn1 Cl1 Zn2 85.30(2) . .
Zn2 Cl2 Zn1 85.02(2) . .
Zn1 Cl5 Zn2 114.24(3) . 2_765
C13 N1 C4 124.5(2) . .
C13 N1 H1N 121.0(15) . .
C4 N1 H1N 113.7(15) . .
Cl3 Zn1 Cl5 109.65(3) . .
Cl3 Zn1 Cl1 117.89(3) . .
Cl5 Zn1 Cl1 107.98(3) . .
Cl3 Zn1 Cl2 111.87(3) . .
Cl5 Zn1 Cl2 114.20(3) . .
Cl1 Zn1 Cl2 94.69(3) . .
Cl3 Zn1 Zn2 125.85(2) . .
Cl5 Zn1 Zn2 124.49(2) . .
Cl1 Zn1 Zn2 47.631(19) . .
Cl2 Zn1 Zn2 47.152(19) . .
Cl4 Zn2 Cl5 109.87(3) . 2_765
Cl4 Zn2 Cl2 121.40(3) . .
Cl5 Zn2 Cl2 108.69(3) 2_765 .
Cl4 Zn2 Cl1 111.68(3) . .
Cl5 Zn2 Cl1 109.19(3) 2_765 .
Cl2 Zn2 Cl1 94.81(3) . .
Cl4 Zn2 Zn1 128.64(2) . .
Cl5 Zn2 Zn1 121.12(2) 2_765 .
Cl2 Zn2 Zn1 47.831(19) . .
Cl1 Zn2 Zn1 47.074(18) . .

loop_
_geom_bond_atom_site_label_1
_geom_bond_atom_site_label_2
_geom_bond_distance
_geom_bond_site_symmetry_2
C1 C2 1.375(4) .
C1 C6 1.375(4) .
C1 H1 0.9500 .
C2 C3 1.395(3) .
C2 H2 0.9500 .
C3 C4 1.391(3) .
C3 C7 1.510(4) .
C4 C5 1.395(3) .
C4 N1 1.470(3) .
C5 C6 1.398(3) .
C5 C10 1.518(3) .
C6 H6 0.9500 .
C7 C9 1.519(4) .
C7 C8 1.533(4) .
C7 H7 1.0000 .
C8 H8A 0.9800 .
C8 H8B 0.9800 .
C8 H8C 0.9800 .
C9 H9A 0.9800 .
C9 H9B 0.9800 .
C9 H9C 0.9800 .
C10 C11 1.519(4) .
C10 C12 1.520(4) .
C10 H10 1.0000 .
C11 H11A 0.9800 .
C11 H11B 0.9800 .
C11 H11C 0.9800 .
C12 H12A 0.9800 .
C12 H12B 0.9800 .
C12 H12C 0.9800 .
C13 N1 1.274(3) .
C13 C14 1.477(3) .
C13 H13 0.9500 .
C14 C15 1.404(3) .
C14 C16 1.407(3) .
C15 C16 1.403(3) 2_675
C15 C17 1.503(3) .
C16 C15 1.403(3) 2_675
C16 C18 1.504(3) .
C17 H17A 0.9800 .
C17 H17B 0.9800 .
C17 H17C 0.9800 .
C18 H18A 0.9800 .
C18 H18B 0.9800 .
C18 H18C 0.9800 .
Cl1 Zn1 2.3074(8) .
Cl1 Zn2 2.3282(7) .
Cl2 Zn2 2.3113(8) .
Cl2 Zn1 2.3365(7) .
Cl3 Zn1 2.1996(7) .
Cl4 Zn2 2.1850(7) .
Cl5 Zn1 2.2730(7) .
Cl5 Zn2 2.2930(7) 2_765
N1 H1N 0.94(3) .
Zn1 Zn2 3.1406(5) .
Zn2 Cl5 2.2930(7) 2_765

loop_
_geom_torsion_atom_site_label_1
_geom_torsion_atom_site_label_2
_geom_torsion_atom_site_label_3
_geom_torsion_atom_site_label_4
_geom_torsion
_geom_torsion_site_symmetry_1
_geom_torsion_site_symmetry_4
C6 C1 C2 C3 2.9(4) . .
C1 C2 C3 C4 -1.4(4) . .
C1 C2 C3 C7 -179.1(3) . .
C2 C3 C4 C5 -1.2(4) . .
C7 C3 C4 C5 176.3(2) . .
C2 C3 C4 N1 176.2(2) . .
C7 C3 C4 N1 -6.3(4) . .
C3 C4 C5 C6 2.3(4) . .
N1 C4 C5 C6 -175.0(2) . .
C3 C4 C5 C10 -179.3(2) . .
N1 C4 C5 C10 3.3(4) . .
C2 C1 C6 C5 -1.7(4) . .
C4 C5 C6 C1 -0.8(4) . .
C10 C5 C6 C1 -179.2(2) . .
C4 C3 C7 C9 -110.1(3) . .
C2 C3 C7 C9 67.4(3) . .
C4 C3 C7 C8 124.9(3) . .
C2 C3 C7 C8 -57.6(3) . .
C4 C5 C10 C11 -93.8(3) . .
C6 C5 C10 C11 84.5(3) . .
C4 C5 C10 C12 140.1(3) . .
C6 C5 C10 C12 -41.7(3) . .
N1 C13 C14 C15 127.9(3) . .
N1 C13 C14 C16 -53.3(4) . .
C16 C14 C15 C16 0.9(4) . 2_675
C13 C14 C15 C16 179.6(2) . 2_675
C16 C14 C15 C17 178.5(2) . .
C13 C14 C15 C17 -2.7(3) . .
C15 C14 C16 C15 -0.8(4) . 2_675
C13 C14 C16 C15 -179.5(2) . 2_675
C15 C14 C16 C18 176.8(2) . .
C13 C14 C16 C18 -1.9(4) . .
C14 C13 N1 C4 -176.0(2) . .
C3 C4 N1 C13 94.3(3) . .
C5 C4 N1 C13 -88.1(3) . .
Zn2 Cl5 Zn1 Cl3 -175.43(3) 2_765 .
Zn2 Cl5 Zn1 Cl1 54.91(4) 2_765 .
Zn2 Cl5 Zn1 Cl2 -48.98(4) 2_765 .
Zn2 Cl5 Zn1 Zn2 4.45(4) 2_765 .
Zn2 Cl1 Zn1 Cl3 114.47(3) . .
Zn2 Cl1 Zn1 Cl5 -120.65(3) . .
Zn2 Cl1 Zn1 Cl2 -3.32(2) . .
Zn2 Cl2 Zn1 Cl3 -119.24(3) . .
Zn2 Cl2 Zn1 Cl5 115.46(3) . .
Zn2 Cl2 Zn1 Cl1 3.35(2) . .
Zn1 Cl2 Zn2 Cl4 115.74(3) . .
Zn1 Cl2 Zn2 Cl5 -115.45(3) . 2_765
Zn1 Cl2 Zn2 Cl1 -3.32(2) . .
Zn1 Cl1 Zn2 Cl4 -123.23(3) . .
Zn1 Cl1 Zn2 Cl5 115.06(3) . 2_765
Zn1 Cl1 Zn2 Cl2 3.36(2) . .
Cl3 Zn1 Zn2 Cl4 -12.61(4) . .
Cl5 Zn1 Zn2 Cl4 167.52(3) . .
Cl1 Zn1 Zn2 Cl4 84.39(4) . .
Cl2 Zn1 Zn2 Cl4 -100.12(4) . .
Cl3 Zn1 Zn2 Cl5 175.12(3) . 2_765
Cl5 Zn1 Zn2 Cl5 -4.74(5) . 2_765
Cl1 Zn1 Zn2 Cl5 -87.87(3) . 2_765
Cl2 Zn1 Zn2 Cl5 87.61(3) . 2_765
Cl3 Zn1 Zn2 Cl2 87.51(3) . .
Cl5 Zn1 Zn2 Cl2 -92.35(3) . .
Cl1 Zn1 Zn2 Cl2 -175.48(3) . .
Cl3 Zn1 Zn2 Cl1 -97.01(4) . .
Cl5 Zn1 Zn2 Cl1 83.13(3) . .
Cl2 Zn1 Zn2 Cl1 175.48(3) . .
